data_4024474
loop_
_publ_author_name
'Michael Harmata'
'Kanok-on Rayanil'
'Vinson R. Espejo'
'Charles L. Barnes'

_publ_section_title
;
Benzothiazines in Synthesis. Further Studies of the Intramolecular,
Stereoselective Addition of Sulfonimidoyl Carbanions to \a,\b-Unsaturated
Functional Groups
;
_journal_name_full 'Journal of Organic Chemistry'
_journal_page_first 3214
_journal_page_last 3216
_journal_paper_doi 10.1021/jo900151d
_journal_volume 74
_journal_year 2009
_chemical_absolute_configuration rmad
_chemical_formula_sum 'C22 H18 Cl N O2 S'
_chemical_formula_weight 395.88
_space_group_IT_number 76
_symmetry_cell_setting tetragonal
_symmetry_Int_Tables_number 76
_symmetry_space_group_name_Hall 'P 4w'
_symmetry_space_group_name_H-M 'P 41'
_atom_sites_solution_hydrogens geom
_atom_sites_solution_primary direct
_atom_sites_solution_secondary difmap
_audit_creation_method SHELXL-97
_cell_angle_alpha 90.00
_cell_angle_beta 90.00
_cell_angle_gamma 90.00
_cell_formula_units_Z 4
_cell_length_a 14.1895(4)
_cell_length_b 14.1895(4)
_cell_length_c 9.7550(6)
_cell_measurement_reflns_used 7104
_cell_measurement_temperature 173(2)
_cell_measurement_theta_max 27.1
_cell_measurement_theta_min 2.5
_cell_volume 1964.09(14)
_computing_cell_refinement 'SAINT (Bruker, 1998)'
_computing_data_collection 'SMART (Bruker, 1998)'
_computing_data_reduction 'SAINT (Bruker, 1998)'
_computing_molecular_graphics 'ORTEP-III (Burnett & Johnson, 1996)'
_computing_publication_material 'CIFTAB (Sheldrick, 1997)'
_computing_structure_refinement 'SHELXL-97 (Sheldrick, 1997)'
_computing_structure_solution 'SHELXS-97 (Sheldrick, 1997)'
_diffrn_ambient_temperature 173(2)
_diffrn_measured_fraction_theta_full 0.997
_diffrn_measured_fraction_theta_max 0.997
_diffrn_measurement_device_type 'Bruker SMART CCD area detector'
_diffrn_measurement_method 'omega scans'
_diffrn_radiation_monochromator graphite
_diffrn_radiation_type MoK\a
_diffrn_radiation_wavelength 0.71073
_diffrn_reflns_av_R_equivalents 0.0307
_diffrn_reflns_av_sigmaI/netI 0.0338
_diffrn_reflns_limit_h_max 18
_diffrn_reflns_limit_h_min -18
_diffrn_reflns_limit_k_max 18
_diffrn_reflns_limit_k_min -15
_diffrn_reflns_limit_l_max 12
_diffrn_reflns_limit_l_min -12
_diffrn_reflns_number 13960
_diffrn_reflns_theta_full 27.09
_diffrn_reflns_theta_max 27.09
_diffrn_reflns_theta_min 1.44
_diffrn_source 'fine-focus sealed tube'
_diffrn_standards_decay_% 0.0
_exptl_absorpt_coefficient_mu 0.317
_exptl_absorpt_correction_T_max 0.95
_exptl_absorpt_correction_T_min 0.71
_exptl_absorpt_correction_type multi-scan
_exptl_absorpt_process_details
;
 Data were corrected for decay and absorption using the program SADABS 
 (Sheldrick, G. M. (2003). SADABS. Version 2.10. University of
 G\"ottingen, Germany).
;
_exptl_crystal_colour colorless
_exptl_crystal_density_diffrn 1.339
_exptl_crystal_density_method 'not measured'
_exptl_crystal_description needle
_exptl_crystal_F_000 824
_exptl_crystal_size_max 0.55
_exptl_crystal_size_mid 0.15
_exptl_crystal_size_min 0.15
_refine_diff_density_max 0.279
_refine_diff_density_min -0.240
_refine_diff_density_rms 0.042
_refine_ls_abs_structure_details 'Flack H D (1983), Acta Cryst. A39, 876-881'
_refine_ls_abs_structure_Flack 0.06(6)
_refine_ls_extinction_method none
_refine_ls_goodness_of_fit_ref 1.033
_refine_ls_hydrogen_treatment noref
_refine_ls_matrix_type full
_refine_ls_number_parameters 244
_refine_ls_number_reflns 4257
_refine_ls_number_restraints 1
_refine_ls_restrained_S_all 1.033
_refine_ls_R_factor_all 0.0447
_refine_ls_R_factor_gt 0.0361
_refine_ls_shift/su_max 0.001
_refine_ls_shift/su_mean 0.000
_refine_ls_structure_factor_coef Fsqd
_refine_ls_weighting_details 'calc w=1/[\s^2^(Fo^2^)+(0.0469P)^2^+0.2846P] where P=(Fo^2^+2Fc^2^)/3'
_refine_ls_weighting_scheme calc
_refine_ls_wR_factor_gt 0.0825
_refine_ls_wR_factor_ref 0.0868
_reflns_number_gt 3777
_reflns_number_total 4257
_reflns_threshold_expression >2sigma(I)
_cod_data_source_file jo900151d_si_003.cif
_cod_data_source_block VE-1-118
_cod_database_code 4024474

loop_
_symmetry_equiv_pos_as_xyz
'x, y, z'
'-y, x, z+1/4'
'-x, -y, z+1/2'
'y, -x, z+3/4'

loop_
_atom_site_label
_atom_site_type_symbol
_atom_site_fract_x
_atom_site_fract_y
_atom_site_fract_z
_atom_site_U_iso_or_equiv
_atom_site_adp_type
_atom_site_occupancy
_atom_site_symmetry_multiplicity
_atom_site_calc_flag
_atom_site_refinement_flags
_atom_site_disorder_assembly
_atom_site_disorder_group
Cl1 Cl 1.23312(7) 0.14642(6) 0.82296(8) 0.0860(3) Uani 1 1 d . . .
S1 S 0.66236(3) 0.65840(4) 0.87292(6) 0.03253(13) Uani 1 1 d . . .
O1 O 0.61570(12) 0.61344(13) 0.98799(17) 0.0512(5) Uani 1 1 d . . .
O2 O 0.94692(10) 0.47644(10) 1.07316(15) 0.0354(3) Uani 1 1 d . . .
N1 N 0.71817(14) 0.74914(14) 0.8947(3) 0.0512(6) Uani 1 1 d . . .
C1 C 0.73881(13) 0.57409(13) 0.7972(2) 0.0266(4) Uani 1 1 d . . .
H1A H 0.7074 0.5120 0.7908 0.032 Uiso 1 1 calc R . .
H1B H 0.7575 0.5943 0.7040 0.032 Uiso 1 1 calc R . .
C2 C 0.82549(13) 0.56841(13) 0.8917(2) 0.0257(4) Uani 1 1 d . . .
H2 H 0.8026 0.5536 0.9863 0.031 Uiso 1 1 calc R . .
C3 C 0.87330(14) 0.66460(13) 0.89653(19) 0.0261(4) Uani 1 1 d . . .
C4 C 0.97088(14) 0.67448(15) 0.8993(2) 0.0306(4) Uani 1 1 d . . .
H4 H 1.0093 0.6196 0.8969 0.037 Uiso 1 1 calc R . .
C5 C 1.01335(17) 0.76196(16) 0.9055(2) 0.0408(5) Uani 1 1 d . . .
H5 H 1.0801 0.7668 0.9056 0.049 Uiso 1 1 calc R . .
C6 C 0.95853(18) 0.84239(16) 0.9115(2) 0.0436(6) Uani 1 1 d . . .
H6 H 0.9875 0.9026 0.9174 0.052 Uiso 1 1 calc R . .
C7 C 0.86217(18) 0.83478(16) 0.9090(2) 0.0426(6) Uani 1 1 d . . .
H7 H 0.8248 0.8903 0.9130 0.051 Uiso 1 1 calc R . .
C8 C 0.81783(15) 0.74719(14) 0.9006(2) 0.0333(5) Uani 1 1 d . . .
C9 C 0.57535(14) 0.68461(14) 0.7495(2) 0.0289(4) Uani 1 1 d . . .
C10 C 0.50200(14) 0.62138(16) 0.7328(2) 0.0342(5) Uani 1 1 d . . .
H10 H 0.4975 0.5670 0.7893 0.041 Uiso 1 1 calc R . .
C11 C 0.43503(15) 0.63863(18) 0.6322(3) 0.0428(5) Uani 1 1 d . . .
H11 H 0.3846 0.5955 0.6190 0.051 Uiso 1 1 calc R . .
C12 C 0.44140(16) 0.71770(18) 0.5516(3) 0.0442(6) Uani 1 1 d . . .
H12 H 0.3949 0.7292 0.4835 0.053 Uiso 1 1 calc R . .
C13 C 0.51453(18) 0.78066(18) 0.5686(3) 0.0473(6) Uani 1 1 d . . .
H13 H 0.5182 0.8351 0.5122 0.057 Uiso 1 1 calc R . .
C14 C 0.58280(16) 0.76457(15) 0.6680(3) 0.0389(5) Uani 1 1 d . . .
H14 H 0.6336 0.8074 0.6800 0.047 Uiso 1 1 calc R . .
C15 C 0.88786(13) 0.48596(13) 0.8442(2) 0.0265(4) Uani 1 1 d . . .
H15A H 0.8468 0.4346 0.8103 0.032 Uiso 1 1 calc R . .
H15B H 0.9273 0.5074 0.7666 0.032 Uiso 1 1 calc R . .
C16 C 0.95162(13) 0.44707(13) 0.9557(2) 0.0258(4) Uani 1 1 d . . .
C17 C 1.01908(13) 0.37073(13) 0.91851(19) 0.0244(4) Uani 1 1 d . . .
C18 C 1.02867(15) 0.33659(14) 0.7856(2) 0.0307(4) Uani 1 1 d . . .
H18 H 0.9903 0.3613 0.7144 0.037 Uiso 1 1 calc R . .
C19 C 1.09377(17) 0.26679(15) 0.7564(2) 0.0397(5) Uani 1 1 d . . .
H19 H 1.1001 0.2432 0.6657 0.048 Uiso 1 1 calc R . .
C20 C 1.14943(17) 0.23182(16) 0.8609(3) 0.0442(6) Uani 1 1 d . . .
C21 C 1.14004(17) 0.26339(17) 0.9942(3) 0.0441(6) Uani 1 1 d . . .
H21 H 1.1783 0.2380 1.0651 0.053 Uiso 1 1 calc R . .
C22 C 1.07458(15) 0.33191(15) 1.0229(2) 0.0339(5) Uani 1 1 d . . .
H22 H 1.0669 0.3532 1.1146 0.041 Uiso 1 1 calc R . .

loop_
_atom_site_aniso_label
_atom_site_aniso_U_11
_atom_site_aniso_U_22
_atom_site_aniso_U_33
_atom_site_aniso_U_23
_atom_site_aniso_U_13
_atom_site_aniso_U_12
Cl1 0.1125(7) 0.0899(6) 0.0554(4) 0.0059(4) 0.0166(5) 0.0780(5)
S1 0.0302(3) 0.0387(3) 0.0287(3) -0.0061(2) -0.0046(2) 0.0115(2)
O1 0.0459(9) 0.0777(12) 0.0301(9) 0.0097(9) 0.0043(7) 0.0270(9)
O2 0.0428(8) 0.0414(8) 0.0219(8) -0.0051(6) 0.0005(6) 0.0122(6)
N1 0.0414(10) 0.0405(10) 0.0717(15) -0.0257(11) -0.0238(11) 0.0179(9)
C1 0.0264(9) 0.0264(9) 0.0272(10) -0.0042(8) -0.0022(8) 0.0015(7)
C2 0.0254(9) 0.0287(9) 0.0230(10) -0.0022(8) -0.0006(8) 0.0052(7)
C3 0.0329(10) 0.0308(10) 0.0146(9) -0.0025(8) -0.0024(8) -0.0001(8)
C4 0.0325(10) 0.0365(10) 0.0229(10) -0.0004(8) 0.0002(8) 0.0001(8)
C5 0.0417(12) 0.0466(13) 0.0340(13) -0.0003(10) -0.0007(10) -0.0123(10)
C6 0.0609(15) 0.0328(11) 0.0371(14) 0.0036(10) -0.0115(11) -0.0103(10)
C7 0.0631(15) 0.0304(11) 0.0343(13) -0.0017(9) -0.0214(11) 0.0043(10)
C8 0.0407(11) 0.0313(10) 0.0277(11) -0.0046(9) -0.0130(9) 0.0033(8)
C9 0.0256(9) 0.0333(10) 0.0279(11) -0.0020(9) 0.0004(8) 0.0095(8)
C10 0.0310(11) 0.0407(12) 0.0309(12) -0.0004(9) 0.0061(9) 0.0002(9)
C11 0.0284(10) 0.0598(14) 0.0402(13) -0.0110(12) -0.0003(10) 0.0000(10)
C12 0.0400(12) 0.0619(15) 0.0308(12) -0.0087(11) -0.0094(10) 0.0177(11)
C13 0.0586(15) 0.0454(13) 0.0378(14) 0.0109(11) -0.0018(12) 0.0164(11)
C14 0.0396(12) 0.0340(11) 0.0431(14) 0.0021(10) -0.0013(10) 0.0014(9)
C15 0.0277(9) 0.0290(10) 0.0228(10) -0.0033(7) -0.0015(8) 0.0046(7)
C16 0.0281(10) 0.0263(10) 0.0231(10) -0.0010(8) 0.0025(8) -0.0017(7)
C17 0.0276(9) 0.0232(9) 0.0226(10) 0.0012(7) 0.0016(7) 0.0007(7)
C18 0.0395(11) 0.0302(10) 0.0225(10) 0.0015(8) 0.0004(8) 0.0071(8)
C19 0.0598(14) 0.0350(12) 0.0242(11) 0.0001(9) 0.0073(10) 0.0151(10)
C20 0.0525(14) 0.0409(12) 0.0392(14) 0.0041(10) 0.0123(11) 0.0261(10)
C21 0.0523(14) 0.0464(13) 0.0337(13) 0.0069(11) -0.0022(11) 0.0201(11)
C22 0.0396(12) 0.0378(11) 0.0244(10) 0.0005(9) 0.0000(9) 0.0073(9)

loop_
_atom_type_symbol
_atom_type_description
_atom_type_scat_dispersion_real
_atom_type_scat_dispersion_imag
_atom_type_scat_source
C C 0.0033 0.0016 'International Tables Vol C Tables 4.2.6.8 and 6.1.1.4'
H H 0.0000 0.0000 'International Tables Vol C Tables 4.2.6.8 and 6.1.1.4'
N N 0.0061 0.0033 'International Tables Vol C Tables 4.2.6.8 and 6.1.1.4'
O O 0.0106 0.0060 'International Tables Vol C Tables 4.2.6.8 and 6.1.1.4'
S S 0.1246 0.1234 'International Tables Vol C Tables 4.2.6.8 and 6.1.1.4'
Cl Cl 0.1484 0.1585 'International Tables Vol C Tables 4.2.6.8 and 6.1.1.4'

loop_
_geom_angle_atom_site_label_1
_geom_angle_atom_site_label_2
_geom_angle_atom_site_label_3
_geom_angle
_geom_angle_site_symmetry_1
_geom_angle_site_symmetry_3
_geom_angle_publ_flag
O1 S1 N1 120.00(13) . . ?
O1 S1 C9 107.53(10) . . ?
N1 S1 C9 106.27(11) . . ?
O1 S1 C1 107.72(10) . . ?
N1 S1 C1 108.01(10) . . ?
C9 S1 C1 106.61(9) . . ?
C8 N1 S1 120.49(15) . . ?
C2 C1 S1 105.91(13) . . ?
C2 C1 H1A 110.6 . . ?
S1 C1 H1A 110.6 . . ?
C2 C1 H1B 110.6 . . ?
S1 C1 H1B 110.6 . . ?
H1A C1 H1B 108.7 . . ?
C3 C2 C15 115.72(16) . . ?
C3 C2 C1 109.08(15) . . ?
C15 C2 C1 108.60(15) . . ?
C3 C2 H2 107.7 . . ?
C15 C2 H2 107.7 . . ?
C1 C2 H2 107.7 . . ?
C4 C3 C8 118.06(18) . . ?
C4 C3 C2 122.22(17) . . ?
C8 C3 C2 119.71(17) . . ?
C5 C4 C3 121.7(2) . . ?
C5 C4 H4 119.2 . . ?
C3 C4 H4 119.2 . . ?
C4 C5 C6 119.9(2) . . ?
C4 C5 H5 120.1 . . ?
C6 C5 H5 120.1 . . ?
C7 C6 C5 119.7(2) . . ?
C7 C6 H6 120.2 . . ?
C5 C6 H6 120.2 . . ?
C6 C7 C8 121.4(2) . . ?
C6 C7 H7 119.3 . . ?
C8 C7 H7 119.3 . . ?
C7 C8 C3 119.3(2) . . ?
C7 C8 N1 115.8(2) . . ?
C3 C8 N1 124.88(18) . . ?
C10 C9 C14 121.27(19) . . ?
C10 C9 S1 118.05(16) . . ?
C14 C9 S1 120.63(16) . . ?
C9 C10 C11 118.9(2) . . ?
C9 C10 H10 120.5 . . ?
C11 C10 H10 120.5 . . ?
C12 C11 C10 120.3(2) . . ?
C12 C11 H11 119.9 . . ?
C10 C11 H11 119.9 . . ?
C11 C12 C13 120.7(2) . . ?
C11 C12 H12 119.7 . . ?
C13 C12 H12 119.7 . . ?
C12 C13 C14 120.1(2) . . ?
C12 C13 H13 119.9 . . ?
C14 C13 H13 119.9 . . ?
C13 C14 C9 118.7(2) . . ?
C13 C14 H14 120.6 . . ?
C9 C14 H14 120.6 . . ?
C16 C15 C2 113.79(16) . . ?
C16 C15 H15A 108.8 . . ?
C2 C15 H15A 108.8 . . ?
C16 C15 H15B 108.8 . . ?
C2 C15 H15B 108.8 . . ?
H15A C15 H15B 107.7 . . ?
O2 C16 C17 120.77(17) . . ?
O2 C16 C15 121.02(17) . . ?
C17 C16 C15 118.20(16) . . ?
C18 C17 C22 119.07(18) . . ?
C18 C17 C16 122.89(17) . . ?
C22 C17 C16 118.04(17) . . ?
C19 C18 C17 120.4(2) . . ?
C19 C18 H18 119.8 . . ?
C17 C18 H18 119.8 . . ?
C20 C19 C18 119.1(2) . . ?
C20 C19 H19 120.4 . . ?
C18 C19 H19 120.4 . . ?
C19 C20 C21 121.50(19) . . ?
C19 C20 Cl1 118.98(19) . . ?
C21 C20 Cl1 119.51(18) . . ?
C22 C21 C20 119.1(2) . . ?
C22 C21 H21 120.4 . . ?
C20 C21 H21 120.4 . . ?
C21 C22 C17 120.7(2) . . ?
C21 C22 H22 119.6 . . ?
C17 C22 H22 119.6 . . ?

loop_
_geom_bond_atom_site_label_1
_geom_bond_atom_site_label_2
_geom_bond_distance
_geom_bond_site_symmetry_2
_geom_bond_publ_flag
Cl1 C20 1.736(2) . ?
S1 O1 1.4510(18) . ?
S1 N1 1.526(2) . ?
S1 C9 1.764(2) . ?
S1 C1 1.7760(19) . ?
O2 C16 1.221(2) . ?
N1 C8 1.416(3) . ?
C1 C2 1.539(3) . ?
C1 H1A 0.9900 . ?
C1 H1B 0.9900 . ?
C2 C3 1.525(3) . ?
C2 C15 1.538(2) . ?
C2 H2 1.0000 . ?
C3 C4 1.392(3) . ?
C3 C8 1.412(3) . ?
C4 C5 1.381(3) . ?
C4 H4 0.9500 . ?
C5 C6 1.382(3) . ?
C5 H5 0.9500 . ?
C6 C7 1.372(4) . ?
C6 H6 0.9500 . ?
C7 C8 1.395(3) . ?
C7 H7 0.9500 . ?
C9 C10 1.384(3) . ?
C9 C14 1.390(3) . ?
C10 C11 1.388(3) . ?
C10 H10 0.9500 . ?
C11 C12 1.373(4) . ?
C11 H11 0.9500 . ?
C12 C13 1.379(4) . ?
C12 H12 0.9500 . ?
C13 C14 1.390(3) . ?
C13 H13 0.9500 . ?
C14 H14 0.9500 . ?
C15 C16 1.518(3) . ?
C15 H15A 0.9900 . ?
C15 H15B 0.9900 . ?
C16 C17 1.490(3) . ?
C17 C18 1.391(3) . ?
C17 C22 1.400(3) . ?
C18 C19 1.384(3) . ?
C18 H18 0.9500 . ?
C19 C20 1.381(3) . ?
C19 H19 0.9500 . ?
C20 C21 1.382(4) . ?
C21 C22 1.373(3) . ?
C21 H21 0.9500 . ?
C22 H22 0.9500 . ?

loop_
_geom_torsion_atom_site_label_1
_geom_torsion_atom_site_label_2
_geom_torsion_atom_site_label_3
_geom_torsion_atom_site_label_4
_geom_torsion
_geom_torsion_site_symmetry_1
_geom_torsion_site_symmetry_2
_geom_torsion_site_symmetry_3
_geom_torsion_site_symmetry_4
_geom_torsion_publ_flag
O1 S1 N1 C8 102.5(2) . . . . ?
C9 S1 N1 C8 -135.4(2) . . . . ?
C1 S1 N1 C8 -21.3(3) . . . . ?
O1 S1 C1 C2 -77.04(15) . . . . ?
N1 S1 C1 C2 53.94(17) . . . . ?
C9 S1 C1 C2 167.79(13) . . . . ?
S1 C1 C2 C3 -61.51(17) . . . . ?
S1 C1 C2 C15 171.56(14) . . . . ?
C15 C2 C3 C4 -18.9(3) . . . . ?
C1 C2 C3 C4 -141.62(19) . . . . ?
C15 C2 C3 C8 162.19(18) . . . . ?
C1 C2 C3 C8 39.4(2) . . . . ?
C8 C3 C4 C5 -0.1(3) . . . . ?
C2 C3 C4 C5 -179.11(19) . . . . ?
C3 C4 C5 C6 1.1(3) . . . . ?
C4 C5 C6 C7 -1.1(4) . . . . ?
C5 C6 C7 C8 0.1(4) . . . . ?
C6 C7 C8 C3 0.9(3) . . . . ?
C6 C7 C8 N1 -178.2(2) . . . . ?
C4 C3 C8 C7 -0.8(3) . . . . ?
C2 C3 C8 C7 178.15(19) . . . . ?
C4 C3 C8 N1 178.1(2) . . . . ?
C2 C3 C8 N1 -2.9(3) . . . . ?
S1 N1 C8 C7 174.70(19) . . . . ?
S1 N1 C8 C3 -4.3(4) . . . . ?
O1 S1 C9 C10 -36.25(18) . . . . ?
N1 S1 C9 C10 -165.92(17) . . . . ?
C1 S1 C9 C10 79.05(17) . . . . ?
O1 S1 C9 C14 146.35(18) . . . . ?
N1 S1 C9 C14 16.7(2) . . . . ?
C1 S1 C9 C14 -98.35(18) . . . . ?
C14 C9 C10 C11 0.1(3) . . . . ?
S1 C9 C10 C11 -177.24(17) . . . . ?
C9 C10 C11 C12 -0.5(3) . . . . ?
C10 C11 C12 C13 0.5(4) . . . . ?
C11 C12 C13 C14 0.0(4) . . . . ?
C12 C13 C14 C9 -0.4(4) . . . . ?
C10 C9 C14 C13 0.3(3) . . . . ?
S1 C9 C14 C13 177.62(18) . . . . ?
C3 C2 C15 C16 80.5(2) . . . . ?
C1 C2 C15 C16 -156.53(16) . . . . ?
C2 C15 C16 O2 4.6(3) . . . . ?
C2 C15 C16 C17 -176.48(16) . . . . ?
O2 C16 C17 C18 -178.4(2) . . . . ?
C15 C16 C17 C18 2.7(3) . . . . ?
O2 C16 C17 C22 1.9(3) . . . . ?
C15 C16 C17 C22 -177.00(18) . . . . ?
C22 C17 C18 C19 -1.5(3) . . . . ?
C16 C17 C18 C19 178.76(19) . . . . ?
C17 C18 C19 C20 -0.3(3) . . . . ?
C18 C19 C20 C21 1.5(4) . . . . ?
C18 C19 C20 Cl1 -178.35(18) . . . . ?
C19 C20 C21 C22 -0.8(4) . . . . ?
Cl1 C20 C21 C22 179.08(19) . . . . ?
C20 C21 C22 C17 -1.1(4) . . . . ?
C18 C17 C22 C21 2.3(3) . . . . ?
C16 C17 C22 C21 -178.0(2) . . . . ?
